data_2216711
loop_
_publ_author_name
'Chun-Bao Tang'

_publ_section_title
;
 5-Bromo-<i>N</i>'-(4-hydroxybenzylidene)nicotinohydrazide
;
_journal_coeditor_code OM2183
_journal_issue 12
_journal_name_full 'Acta Crystallographica Section E'
_journal_page_first o4841
_journal_page_last o4841
_journal_paper_doi 10.1107/S1600536807060552
_journal_volume 63
_journal_year 2007
_chemical_formula_iupac 'C13 H10 Br N3 O2'
_chemical_formula_moiety 'C13 H10 Br N3 O2'
_chemical_formula_sum 'C13 H10 Br N3 O2'
_chemical_formula_weight 320.15
_chemical_name_systematic
;
5-Bromo-N'-(4-hydroxybenzylidene)nicotinohydrazide
;
_space_group_IT_number 61
_symmetry_cell_setting orthorhombic
_symmetry_space_group_name_Hall '-P 2ac 2ab'
_symmetry_space_group_name_H-M 'P b c a'
_atom_sites_solution_hydrogens geom
_atom_sites_solution_primary direct
_atom_sites_solution_secondary difmap
_audit_creation_method SHELXL97
_cell_angle_alpha 90.00
_cell_angle_beta 90.00
_cell_angle_gamma 90.00
_cell_formula_units_Z 8
_cell_length_a 10.868(2)
_cell_length_b 8.0470(16)
_cell_length_c 29.209(6)
_cell_measurement_reflns_used 3414
_cell_measurement_temperature 298(2)
_cell_measurement_theta_max 24.5
_cell_measurement_theta_min 2.3
_cell_volume 2554.5(9)
_computing_cell_refinement 'SAINT (Bruker, 2002)'
_computing_data_collection 'SMART (Bruker, 2002)'
_computing_data_reduction 'SAINT (Bruker, 2002)'
_computing_molecular_graphics 'SHELXTL (Sheldrick, 1997b)'
_computing_publication_material 'SHELXL97 (Sheldrick, 1997a)'
_computing_structure_refinement 'SHELXL97 (Sheldrick, 1997a)'
_computing_structure_solution 'SHELXS97 (Sheldrick, 1997a)'
_diffrn_ambient_temperature 298(2)
_diffrn_measured_fraction_theta_full 1.000
_diffrn_measured_fraction_theta_max 1.000
_diffrn_measurement_device_type 'Bruker SMART CCD area-detector'
_diffrn_measurement_method \w
_diffrn_radiation_monochromator graphite
_diffrn_radiation_source 'fine-focus sealed tube'
_diffrn_radiation_type MoK\a
_diffrn_radiation_wavelength 0.71073
_diffrn_reflns_av_R_equivalents 0.0510
_diffrn_reflns_av_sigmaI/netI 0.0328
_diffrn_reflns_limit_h_max 13
_diffrn_reflns_limit_h_min -13
_diffrn_reflns_limit_k_max 10
_diffrn_reflns_limit_k_min -10
_diffrn_reflns_limit_l_max 36
_diffrn_reflns_limit_l_min -36
_diffrn_reflns_number 19259
_diffrn_reflns_theta_full 26.50
_diffrn_reflns_theta_max 26.50
_diffrn_reflns_theta_min 1.39
_exptl_absorpt_coefficient_mu 3.219
_exptl_absorpt_correction_T_max 0.4769
_exptl_absorpt_correction_T_min 0.4451
_exptl_absorpt_correction_type multi-scan
_exptl_absorpt_process_details '(SADABS; Sheldrick, 1996)'
_exptl_crystal_colour yellow
_exptl_crystal_density_diffrn 1.665
_exptl_crystal_density_method 'not measured'
_exptl_crystal_description 'cut from needle'
_exptl_crystal_F_000 1280
_exptl_crystal_size_max 0.30
_exptl_crystal_size_mid 0.27
_exptl_crystal_size_min 0.27
_refine_diff_density_max 0.465
_refine_diff_density_min -0.412
_refine_ls_extinction_method none
_refine_ls_goodness_of_fit_ref 1.028
_refine_ls_hydrogen_treatment mixed
_refine_ls_matrix_type full
_refine_ls_number_parameters 176
_refine_ls_number_reflns 2635
_refine_ls_number_restraints 1
_refine_ls_restrained_S_all 1.028
_refine_ls_R_factor_all 0.0562
_refine_ls_R_factor_gt 0.0384
_refine_ls_shift/su_max 0.000
_refine_ls_shift/su_mean 0.000
_refine_ls_structure_factor_coef Fsqd
_refine_ls_weighting_details 'calc w = 1/[\s^2^(Fo^2^)+(0.0428P)^2^+1.4703P] where P=(Fo^2^+2Fc^2^)/3'
_refine_ls_weighting_scheme calc
_refine_ls_wR_factor_gt 0.0851
_refine_ls_wR_factor_ref 0.0934
_reflns_number_gt 1985
_reflns_number_total 2635
_reflns_threshold_expression I>2\s(I)
_cod_data_source_file om2183.cif
_cod_data_source_block I
_cod_database_code 2216711
_cod_database_fobs_code 2216711

loop_
_symmetry_equiv_pos_as_xyz
'x, y, z'
'-x+1/2, -y, z+1/2'
'-x, y+1/2, -z+1/2'
'x+1/2, -y+1/2, -z'
'-x, -y, -z'
'x-1/2, y, -z-1/2'
'x, -y-1/2, z-1/2'
'-x-1/2, y-1/2, z'

loop_
_atom_site_type_symbol
_atom_site_label
_atom_site_fract_x
_atom_site_fract_y
_atom_site_fract_z
_atom_site_U_iso_or_equiv
_atom_site_adp_type
_atom_site_calc_flag
_atom_site_refinement_flags
_atom_site_occupancy
Br Br1 0.52751(3) 0.13520(5) 0.591535(11) 0.05060(15) Uani d . 1
O O1 0.9032(2) 0.2855(3) 0.13604(7) 0.0557(7) Uani d . 1
H H1 0.9699 0.2569 0.1256 0.084 Uiso calc R 1
O O2 0.62259(18) 0.2733(2) 0.41182(6) 0.0358(5) Uani d . 1
N N1 0.7749(2) 0.1576(3) 0.34578(8) 0.0354(6) Uani d . 1
N N2 0.7782(2) 0.1014(3) 0.39053(8) 0.0327(6) Uani d D 1
N N3 0.8556(2) 0.0176(3) 0.53001(8) 0.0411(6) Uani d . 1
C C1 0.9661(3) 0.0851(4) 0.24568(11) 0.0391(7) Uani d . 1
H H1A 1.0241 0.0159 0.2593 0.047 Uiso calc R 1
C C2 0.9798(3) 0.1293(4) 0.20024(10) 0.0396(7) Uani d . 1
H H2 1.0463 0.0900 0.1833 0.048 Uiso calc R 1
C C3 0.8936(3) 0.2329(4) 0.18014(10) 0.0362(7) Uani d . 1
C C4 0.7925(3) 0.2873(4) 0.20510(10) 0.0408(7) Uani d . 1
H H4 0.7333 0.3539 0.1913 0.049 Uiso calc R 1
C C5 0.7802(3) 0.2427(4) 0.25011(10) 0.0366(7) Uani d . 1
H H5 0.7126 0.2802 0.2667 0.044 Uiso calc R 1
C C6 0.8670(3) 0.1424(4) 0.27146(9) 0.0343(6) Uani d . 1
C C7 0.8575(3) 0.0957(4) 0.31978(10) 0.0370(7) Uani d . 1
H H7 0.9129 0.0192 0.3318 0.044 Uiso calc R 1
C C8 0.7029(3) 0.1711(3) 0.42159(9) 0.0292(6) Uani d . 1
C C9 0.7235(3) 0.1184(3) 0.47016(9) 0.0301(6) Uani d . 1
C C10 0.6278(3) 0.1405(3) 0.50138(9) 0.0326(6) Uani d . 1
H H10 0.5519 0.1825 0.4922 0.039 Uiso calc R 1
C C11 0.6498(3) 0.0980(4) 0.54622(9) 0.0341(7) Uani d . 1
C C12 0.7616(3) 0.0351(4) 0.55927(10) 0.0387(7) Uani d . 1
H H12 0.7726 0.0033 0.5896 0.046 Uiso calc R 1
C C13 0.8356(3) 0.0611(4) 0.48648(10) 0.0356(7) Uani d . 1
H H13 0.9006 0.0524 0.4659 0.043 Uiso calc R 1
H H2A 0.824(3) 0.011(3) 0.3966(13) 0.080 Uiso d D 1

loop_
_atom_site_aniso_label
_atom_site_aniso_U_11
_atom_site_aniso_U_22
_atom_site_aniso_U_33
_atom_site_aniso_U_12
_atom_site_aniso_U_13
_atom_site_aniso_U_23
Br1 0.0535(2) 0.0622(3) 0.0361(2) 0.00292(17) 0.01472(14) 0.00424(16)
O1 0.0568(15) 0.0783(17) 0.0319(12) 0.0191(14) 0.0142(11) 0.0169(12)
O2 0.0381(11) 0.0381(11) 0.0312(11) 0.0066(10) -0.0035(9) 0.0020(9)
N1 0.0356(14) 0.0440(15) 0.0266(12) 0.0001(11) 0.0021(10) 0.0039(10)
N2 0.0334(14) 0.0394(15) 0.0254(12) 0.0045(11) 0.0020(10) 0.0037(10)
N3 0.0397(14) 0.0521(16) 0.0313(13) 0.0064(12) -0.0068(11) -0.0029(12)
C1 0.0324(16) 0.0488(18) 0.0361(16) 0.0071(14) -0.0007(13) 0.0044(15)
C2 0.0330(16) 0.052(2) 0.0337(16) 0.0038(15) 0.0067(13) -0.0034(14)
C3 0.0399(18) 0.0411(18) 0.0277(15) -0.0024(14) 0.0041(13) 0.0029(13)
C4 0.0372(17) 0.0499(19) 0.0354(16) 0.0101(15) 0.0043(13) 0.0087(14)
C5 0.0326(16) 0.0429(17) 0.0343(16) 0.0048(14) 0.0076(13) 0.0000(14)
C6 0.0338(16) 0.0394(17) 0.0298(15) -0.0006(14) 0.0032(12) 0.0012(13)
C7 0.0362(17) 0.0427(18) 0.0322(16) 0.0040(14) 0.0022(13) 0.0029(13)
C8 0.0299(15) 0.0293(15) 0.0284(14) -0.0053(12) -0.0013(11) 0.0022(11)
C9 0.0325(15) 0.0290(15) 0.0288(14) -0.0021(12) -0.0024(11) -0.0007(11)
C10 0.0310(15) 0.0377(16) 0.0291(15) 0.0021(13) 0.0002(12) 0.0008(13)
C11 0.0379(16) 0.0362(16) 0.0282(14) -0.0015(13) 0.0041(12) -0.0007(12)
C12 0.0460(18) 0.0444(18) 0.0256(14) 0.0012(14) -0.0060(13) -0.0032(13)
C13 0.0329(16) 0.0420(17) 0.0320(15) 0.0005(13) -0.0011(12) -0.0024(13)

loop_
_atom_type_symbol
_atom_type_description
_atom_type_scat_dispersion_real
_atom_type_scat_dispersion_imag
_atom_type_scat_source
C C 0.0033 0.0016 'International Tables Vol C Tables 4.2.6.8 and 6.1.1.4'
H H 0.0000 0.0000 'International Tables Vol C Tables 4.2.6.8 and 6.1.1.4'
N N 0.0061 0.0033 'International Tables Vol C Tables 4.2.6.8 and 6.1.1.4'
O O 0.0106 0.0060 'International Tables Vol C Tables 4.2.6.8 and 6.1.1.4'
Br Br -0.2901 2.4595 'International Tables Vol C Tables 4.2.6.8 and 6.1.1.4'

loop_
_geom_angle_atom_site_label_1
_geom_angle_atom_site_label_2
_geom_angle_atom_site_label_3
_geom_angle
C3 O1 H1 109.5
C7 N1 N2 114.6(2)
C8 N2 N1 119.1(2)
C8 N2 H2A 123(3)
N1 N2 H2A 118(3)
C13 N3 C12 117.1(3)
C2 C1 C6 121.1(3)
C2 C1 H1A 119.4
C6 C1 H1A 119.4
C1 C2 C3 119.3(3)
C1 C2 H2 120.4
C3 C2 H2 120.4
O1 C3 C2 122.5(3)
O1 C3 C4 117.4(3)
C2 C3 C4 120.2(3)
C5 C4 C3 119.9(3)
C5 C4 H4 120.1
C3 C4 H4 120.1
C4 C5 C6 121.2(3)
C4 C5 H5 119.4
C6 C5 H5 119.4
C5 C6 C1 118.3(3)
C5 C6 C7 122.3(3)
C1 C6 C7 119.4(3)
N1 C7 C6 121.5(3)
N1 C7 H7 119.3
C6 C7 H7 119.3
O2 C8 N2 123.6(3)
O2 C8 C9 120.9(2)
N2 C8 C9 115.5(2)
C13 C9 C10 118.2(3)
C13 C9 C8 123.4(3)
C10 C9 C8 118.2(2)
C11 C10 C9 117.5(3)
C11 C10 H10 121.3
C9 C10 H10 121.3
C12 C11 C10 120.8(3)
C12 C11 Br1 119.0(2)
C10 C11 Br1 120.2(2)
N3 C12 C11 122.5(3)
N3 C12 H12 118.7
C11 C12 H12 118.7
N3 C13 C9 123.8(3)
N3 C13 H13 118.1
C9 C13 H13 118.1

loop_
_geom_bond_atom_site_label_1
_geom_bond_atom_site_label_2
_geom_bond_distance
Br1 C11 1.900(3)
O1 C3 1.360(3)
O1 H1 0.8200
O2 C8 1.232(3)
N1 C7 1.277(4)
N1 N2 1.384(3)
N2 C8 1.344(4)
N2 H2A 0.90(3)
N3 C13 1.337(4)
N3 C12 1.339(4)
C1 C2 1.382(4)
C1 C6 1.393(4)
C1 H1A 0.9300
C2 C3 1.385(4)
C2 H2 0.9300
C3 C4 1.389(4)
C4 C5 1.369(4)
C4 H4 0.9300
C5 C6 1.389(4)
C5 H5 0.9300
C6 C7 1.464(4)
C7 H7 0.9300
C8 C9 1.498(4)
C9 C13 1.387(4)
C9 C10 1.395(4)
C10 C11 1.375(4)
C10 H10 0.9300
C11 C12 1.370(4)
C12 H12 0.9300
C13 H13 0.9300

loop_
_geom_hbond_atom_site_label_D
_geom_hbond_atom_site_label_H
_geom_hbond_atom_site_label_A
_geom_hbond_site_symmetry_A
_geom_hbond_distance_DH
_geom_hbond_distance_HA
_geom_hbond_distance_DA
_geom_hbond_angle_DHA
N2 H2A O2 8_755 0.90(3) 2.051(16) 2.919(3) 163(4)
O1 H1 O2 6_656 0.82 1.99 2.766(3) 157
C12 H12 O1 7_566 0.93 2.60 3.079(3) 113

loop_
_cod_related_entry_id
_cod_related_entry_database
_cod_related_entry_code
1 ChemSpider 17723360
